data_4118486
loop_
_publ_author_name
'Moira Ciardi'
'Francesca Tancini'
'Guzm\'an Gil-Ram\'irez'
'Eduardo C. Escudero Ad\'an'
'Chiara Massera'
'Enrico Dalcanale'
'Pablo Ballester'

_publ_section_title
;
 Switching from Separated to Contact Ion-Pair Binding Modes with
 Diastereomeric Calix[4]pyrrole Bis-phosphonate Receptors
;
_journal_name_full 'Journal of the American Chemical Society'
_journal_page_first 13121
_journal_page_last 13132
_journal_paper_doi 10.1021/ja305684m
_journal_volume 134
_journal_year 2012
_chemical_formula_sum 'C64 H56 N6 O6 P2'
_chemical_formula_weight 1067.09
_chemical_name_systematic
;
 ?
;
_space_group_IT_number 19
_symmetry_cell_setting orthorhombic
_symmetry_space_group_name_Hall 'P 2ac 2ab'
_symmetry_space_group_name_H-M 'P 21 21 21'
_atom_sites_solution_hydrogens geom
_atom_sites_solution_primary direct
_atom_sites_solution_secondary difmap
_audit_creation_method SHELXL-97
_cell_angle_alpha 90.00
_cell_angle_beta 90.00
_cell_angle_gamma 90.00
_cell_formula_units_Z 4
_cell_length_a 16.273(2)
_cell_length_b 17.888(2)
_cell_length_c 19.236(2)
_cell_measurement_reflns_used 12561
_cell_measurement_temperature 293(2)
_cell_measurement_theta_max 28.19
_cell_measurement_theta_min 1.55
_cell_volume 5599.4(11)
_computing_cell_refinement 'APEX-II (2008)'
_computing_data_collection 'APEX-II (2008)'
_computing_data_reduction 'SAINT (2008)'
_computing_structure_refinement 'SHELXL-97 (G.M. Sheldrick, 2008, Acta Cryst. A64, 112-122)'
_computing_structure_solution 'SIR97 (Giacovazzo and co., 1999)'
_diffrn_ambient_temperature 293(2)
_diffrn_measured_fraction_theta_full 0.999
_diffrn_measured_fraction_theta_max 0.999
_diffrn_measurement_device_type 'Bruker APEX-II CCD area-detector'
_diffrn_measurement_method omega-scan
_diffrn_radiation_monochromator graphite
_diffrn_radiation_source 'fine-focus sealed tube'
_diffrn_radiation_type MoK\a
_diffrn_radiation_wavelength 0.71069
_diffrn_reflns_av_R_equivalents 0.0949
_diffrn_reflns_av_sigmaI/netI 0.1327
_diffrn_reflns_limit_h_max 21
_diffrn_reflns_limit_h_min -20
_diffrn_reflns_limit_k_max 17
_diffrn_reflns_limit_k_min -23
_diffrn_reflns_limit_l_max 25
_diffrn_reflns_limit_l_min -23
_diffrn_reflns_number 36839
_diffrn_reflns_theta_full 28.19
_diffrn_reflns_theta_max 28.19
_diffrn_reflns_theta_min 1.55
_diffrn_standards_decay_% 0
_diffrn_standards_interval_count 0
_diffrn_standards_interval_time 0
_diffrn_standards_number 0
_exptl_absorpt_coefficient_mu 0.136
_exptl_absorpt_correction_T_max 0.7457
_exptl_absorpt_correction_T_min 0.5838
_exptl_absorpt_correction_type multi-scan
_exptl_absorpt_process_details 'Bruker Apex-II SADABS'
_exptl_crystal_colour colourless
_exptl_crystal_density_diffrn 1.266
_exptl_crystal_description prismatic
_exptl_crystal_F_000 2240
_exptl_crystal_size_max 0.10
_exptl_crystal_size_mid 0.10
_exptl_crystal_size_min 0.08
_refine_diff_density_max 0.872
_refine_diff_density_min -0.360
_refine_diff_density_rms 0.063
_refine_ls_abs_structure_details 'Flack H D (1983), Acta Cryst. A39, 876-881'
_refine_ls_abs_structure_Flack -0.23(16)
_refine_ls_extinction_method none
_refine_ls_goodness_of_fit_ref 0.993
_refine_ls_hydrogen_treatment constr
_refine_ls_matrix_type full
_refine_ls_number_parameters 681
_refine_ls_number_reflns 13752
_refine_ls_number_restraints 3
_refine_ls_restrained_S_all 0.992
_refine_ls_R_factor_all 0.1939
_refine_ls_R_factor_gt 0.0808
_refine_ls_shift/su_max 0.000
_refine_ls_shift/su_mean 0.000
_refine_ls_structure_factor_coef Fsqd
_refine_ls_weighting_details 'calc w=1/[\s^2^(Fo^2^)+(0.1121P)^2^+0.0000P] where P=(Fo^2^+2Fc^2^)/3'
_refine_ls_weighting_scheme calc
_refine_ls_wR_factor_gt 0.1945
_refine_ls_wR_factor_ref 0.2524
_reflns_number_gt 5696
_reflns_number_total 13752
_reflns_threshold_expression >2sigma(I)
_cod_data_source_file ja305684m_si_009.cif
_cod_data_source_block shelxl
_cod_database_code 4118486

loop_
_symmetry_equiv_pos_as_xyz
'x, y, z'
'-x+1/2, -y, z+1/2'
'x+1/2, -y+1/2, -z'
'-x, y+1/2, -z+1/2'

loop_
_atom_site_label
_atom_site_type_symbol
_atom_site_fract_x
_atom_site_fract_y
_atom_site_fract_z
_atom_site_U_iso_or_equiv
_atom_site_adp_type
_atom_site_occupancy
_atom_site_symmetry_multiplicity
_atom_site_calc_flag
_atom_site_refinement_flags
P1A P 0.91974(10) 0.12287(10) 0.78969(9) 0.0666(5) Uani 1 1 d .
O1A O 0.9669(3) 0.1935(3) 0.7611(3) 0.1039(18) Uani 1 1 d .
O2A O 0.8476(3) 0.1121(3) 0.7364(2) 0.1009(17) Uani 1 1 d .
O3A O 0.9711(3) 0.0582(3) 0.8011(2) 0.0788(13) Uani 1 1 d .
N1A N 1.1507(3) 0.1094(2) 0.4712(2) 0.0494(11) Uani 1 1 d .
H1A H 1.0981 0.1067 0.4745 0.077(10) Uiso 1 1 calc R
C1A C 1.2038(3) 0.1009(3) 0.5253(3) 0.0487(13) Uani 1 1 d .
C2A C 1.2806(3) 0.1056(3) 0.4981(3) 0.0625(16) Uani 1 1 d .
H2A H 1.3294 0.1000 0.5226 0.090(4) Uiso 1 1 calc R
C3A C 1.2738(3) 0.1204(3) 0.4266(3) 0.0594(15) Uani 1 1 d .
H3A H 1.3172 0.1273 0.3958 0.090(4) Uiso 1 1 calc R
C4A C 1.1924(3) 0.1228(3) 0.4108(3) 0.0456(12) Uani 1 1 d .
C5A C 1.1739(3) 0.0893(3) 0.5998(3) 0.0494(13) Uani 1 1 d .
C6A C 1.2498(3) 0.0936(3) 0.6484(3) 0.0607(15) Uani 1 1 d .
H6A1 H 1.2854 0.0519 0.6393 0.062(5) Uiso 1 1 calc R
H6A2 H 1.2320 0.0920 0.6959 0.062(5) Uiso 1 1 calc R
H6A3 H 1.2789 0.1394 0.6400 0.062(5) Uiso 1 1 calc R
C7A C 1.1151(3) 0.1526(3) 0.6214(3) 0.0528(14) Uani 1 1 d .
C8A C 1.0649(4) 0.1430(3) 0.6787(3) 0.0620(15) Uani 1 1 d .
H8A H 1.0656 0.0977 0.7025 0.090(4) Uiso 1 1 calc R
C9A C 1.0144(4) 0.1991(4) 0.7008(3) 0.0681(17) Uani 1 1 d .
C10A C 1.0121(4) 0.2681(4) 0.6675(3) 0.0720(18) Uani 1 1 d .
H10A H 0.9781 0.3065 0.6828 0.090(4) Uiso 1 1 calc R
C11A C 1.0618(4) 0.2766(4) 0.6120(3) 0.0737(18) Uani 1 1 d .
H11A H 1.0611 0.3223 0.5888 0.090(4) Uiso 1 1 calc R
C12A C 1.1129(4) 0.2221(4) 0.5880(3) 0.0611(15) Uani 1 1 d .
H12A H 1.1461 0.2311 0.5495 0.090(4) Uiso 1 1 calc R
C13A C 0.8711(4) 0.1609(4) 0.8635(3) 0.0688(17) Uani 1 1 d .
C14A C 0.8097(5) 0.2127(4) 0.8586(4) 0.086(2) Uani 1 1 d .
H14A H 0.7926 0.2293 0.8151 0.090(4) Uiso 1 1 calc R
C15A C 0.7729(6) 0.2408(5) 0.9181(5) 0.116(3) Uani 1 1 d .
H15A H 0.7320 0.2769 0.9146 0.090(4) Uiso 1 1 calc R
C16A C 0.7972(6) 0.2148(6) 0.9827(5) 0.102(3) Uani 1 1 d .
H16A H 0.7720 0.2328 1.0228 0.090(4) Uiso 1 1 calc R
C17A C 0.8539(7) 0.1663(7) 0.9872(4) 0.120(3) Uani 1 1 d .
H17A H 0.8702 0.1509 1.0312 0.090(4) Uiso 1 1 calc R
C18A C 0.8937(5) 0.1344(6) 0.9288(4) 0.108(3) Uani 1 1 d .
H18A H 0.9333 0.0974 0.9338 0.090(4) Uiso 1 1 calc R
N1B N 1.0552(3) -0.0004(2) 0.5834(2) 0.0523(11) Uani 1 1 d .
H1B H 1.0263 0.0299 0.5588 0.077(10) Uiso 1 1 calc R
C1B C 1.0298(4) -0.0692(3) 0.6027(3) 0.0554(14) Uani 1 1 d .
C2B C 1.0904(5) -0.0991(4) 0.6387(4) 0.094(2) Uani 1 1 d .
H2B H 1.0901 -0.1462 0.6592 0.090(4) Uiso 1 1 calc R
C3B C 1.1567(5) -0.0466(4) 0.6408(4) 0.097(3) Uani 1 1 d .
H3B H 1.2075 -0.0544 0.6618 0.090(4) Uiso 1 1 calc R
C4B C 1.1336(3) 0.0156(3) 0.6077(3) 0.0545(14) Uani 1 1 d .
C5B C 0.9442(4) -0.0977(3) 0.5873(3) 0.0574(15) Uani 1 1 d .
C6B C 0.9261(5) -0.1663(3) 0.6318(3) 0.0745(18) Uani 1 1 d .
H6B1 H 0.9663 -0.2043 0.6225 0.062(5) Uiso 1 1 calc R
H6B2 H 0.8723 -0.1850 0.6209 0.062(5) Uiso 1 1 calc R
H6B3 H 0.9283 -0.1529 0.6801 0.062(5) Uiso 1 1 calc R
C7B C 0.8791(3) -0.0366(3) 0.6067(3) 0.0571(14) Uani 1 1 d .
C8B C 0.8057(4) -0.0308(4) 0.5730(4) 0.0749(19) Uani 1 1 d .
H8B H 0.7941 -0.0627 0.5362 0.090(4) Uiso 1 1 calc R
C9B C 0.7476(4) 0.0226(5) 0.5932(4) 0.085(2) Uani 1 1 d .
H9B H 0.6978 0.0260 0.5697 0.090(4) Uiso 1 1 calc R
C10B C 0.7641(4) 0.0700(4) 0.6476(3) 0.0759(19) Uani 1 1 d .
H10B H 0.7260 0.1059 0.6611 0.090(4) Uiso 1 1 calc R
C11B C 0.8363(4) 0.0632(4) 0.6809(3) 0.0669(17) Uani 1 1 d .
C12B C 0.8954(4) 0.0103(3) 0.6632(3) 0.0663(17) Uani 1 1 d .
H12B H 0.9441 0.0063 0.6881 0.090(4) Uiso 1 1 calc R
P1C P 0.85964(9) 0.22178(8) 0.20892(8) 0.0567(4) Uani 1 1 d .
O1C O 0.7888(2) 0.1641(2) 0.2229(2) 0.0670(11) Uani 1 1 d .
O2C O 0.8774(2) 0.2524(2) 0.28562(19) 0.0613(10) Uani 1 1 d .
O3C O 0.9311(3) 0.1933(2) 0.1729(2) 0.0703(12) Uani 1 1 d .
N1C N 0.9372(3) -0.0668(2) 0.4581(2) 0.0496(11) Uani 1 1 d .
H1C H 0.9408 -0.0193 0.4640 0.077(10) Uiso 1 1 calc R
C1C C 0.9298(3) -0.1020(3) 0.3942(3) 0.0487(13) Uani 1 1 d .
C2C C 0.9295(5) -0.1746(3) 0.4060(3) 0.078(2) Uani 1 1 d .
H2C H 0.9278 -0.2120 0.3725 0.090(4) Uiso 1 1 calc R
C3C C 0.9324(5) -0.1857(3) 0.4797(4) 0.082(2) Uani 1 1 d .
H3C H 0.9307 -0.2315 0.5025 0.090(4) Uiso 1 1 calc R
C4C C 0.9377(3) -0.1185(3) 0.5099(3) 0.0519(13) Uani 1 1 d .
C5C C 0.9258(3) -0.0590(3) 0.3262(3) 0.0494(13) Uani 1 1 d .
C6C C 0.9061(4) -0.1166(3) 0.2677(3) 0.0601(15) Uani 1 1 d .
H6C1 H 0.9472 -0.1550 0.2675 0.062(5) Uiso 1 1 calc R
H6C2 H 0.9057 -0.0916 0.2236 0.062(5) Uiso 1 1 calc R
H6C3 H 0.8532 -0.1385 0.2762 0.062(5) Uiso 1 1 calc R
C7C C 0.8557(3) -0.0002(3) 0.3247(3) 0.0465(12) Uani 1 1 d .
C8C C 0.8568(3) 0.0573(3) 0.2774(3) 0.0536(14) Uani 1 1 d .
H8C H 0.9024 0.0639 0.2488 0.090(4) Uiso 1 1 calc R
C9C C 0.7912(4) 0.1050(3) 0.2721(3) 0.0613(16) Uani 1 1 d .
C10C C 0.7230(4) 0.0968(4) 0.3135(4) 0.0757(19) Uani 1 1 d .
H10C H 0.6788 0.1294 0.3091 0.090(4) Uiso 1 1 calc R
C11C C 0.7207(4) 0.0408(4) 0.3607(4) 0.0759(19) Uani 1 1 d .
H11C H 0.6749 0.0351 0.3891 0.090(4) Uiso 1 1 calc R
C12C C 0.7865(4) -0.0084(4) 0.3671(3) 0.0673(17) Uani 1 1 d .
H12C H 0.7845 -0.0468 0.3997 0.090(4) Uiso 1 1 calc R
C13C C 0.8061(4) 0.2955(3) 0.1660(3) 0.0567(15) Uani 1 1 d .
C14C C 0.8489(5) 0.3372(4) 0.1183(4) 0.0813(19) Uani 1 1 d .
H14C H 0.9034 0.3257 0.1085 0.090(4) Uiso 1 1 calc R
C15C C 0.8092(6) 0.3988(4) 0.0834(4) 0.097(3) Uani 1 1 d .
H15C H 0.8376 0.4274 0.0510 0.090(4) Uiso 1 1 calc R
C16C C 0.7305(7) 0.4140(4) 0.0988(5) 0.102(3) Uani 1 1 d .
H16C H 0.7046 0.4535 0.0762 0.090(4) Uiso 1 1 calc R
C17C C 0.6876(5) 0.3736(5) 0.1464(5) 0.102(3) Uani 1 1 d .
H17C H 0.6333 0.3861 0.1562 0.090(4) Uiso 1 1 calc R
C18C C 0.7250(4) 0.3120(3) 0.1814(3) 0.0676(17) Uani 1 1 d .
H18C H 0.6958 0.2838 0.2136 0.090(4) Uiso 1 1 calc R
N1D N 1.0358(2) 0.0391(2) 0.3464(2) 0.0454(10) Uani 1 1 d .
H1D H 1.0117 0.0583 0.3819 0.077(10) Uiso 1 1 calc R
C1D C 1.1073(3) 0.0656(3) 0.3176(3) 0.0441(12) Uani 1 1 d .
C2D C 1.1253(4) 0.0188(3) 0.2654(3) 0.0659(17) Uani 1 1 d .
H2D H 1.1713 0.0225 0.2368 0.090(4) Uiso 1 1 calc R
C3D C 1.0636(4) -0.0374(3) 0.2599(3) 0.0690(17) Uani 1 1 d .
H3D H 1.0620 -0.0765 0.2280 0.090(4) Uiso 1 1 calc R
C4D C 1.0080(3) -0.0230(3) 0.3099(3) 0.0452(13) Uani 1 1 d .
C5D C 1.1472(3) 0.1371(3) 0.3430(3) 0.0471(12) Uani 1 1 d .
C6D C 1.2103(3) 0.1636(4) 0.2895(3) 0.0614(15) Uani 1 1 d .
H6D1 H 1.2490 0.1242 0.2806 0.062(5) Uiso 1 1 calc R
H6D2 H 1.2388 0.2065 0.3071 0.062(5) Uiso 1 1 calc R
H6D3 H 1.1827 0.1765 0.2470 0.062(5) Uiso 1 1 calc R
C7D C 1.0834(3) 0.1987(3) 0.3524(2) 0.0414(12) Uani 1 1 d .
C8D C 1.0936(4) 0.2571(3) 0.3989(3) 0.0520(14) Uani 1 1 d .
H8D H 1.1415 0.2593 0.4253 0.090(4) Uiso 1 1 calc R
C9D C 1.0358(4) 0.3111(3) 0.4072(3) 0.0595(16) Uani 1 1 d .
H9D H 1.0453 0.3499 0.4384 0.090(4) Uiso 1 1 calc R
C10D C 0.9636(4) 0.3094(3) 0.3703(3) 0.0556(14) Uani 1 1 d .
H10D H 0.9230 0.3451 0.3777 0.090(4) Uiso 1 1 calc R
C11D C 0.9531(3) 0.2533(3) 0.3219(3) 0.0490(13) Uani 1 1 d .
C12D C 1.0116(3) 0.1984(3) 0.3134(3) 0.0470(13) Uani 1 1 d .
H12D H 1.0029 0.1606 0.2810 0.090(4) Uiso 1 1 calc R
N1S N 0.9534(3) 0.1111(3) 0.4839(3) 0.0757(15) Uiso 1 1 d D
C1S C 0.8987(4) 0.1490(4) 0.4877(4) 0.080(2) Uiso 1 1 d D
C2S C 0.8259(8) 0.1955(7) 0.4916(7) 0.181(5) Uiso 1 1 d .
H2S1 H 0.7853 0.1771 0.4597 0.272 Uiso 1 1 calc R
H2S2 H 0.8400 0.2460 0.4796 0.272 Uiso 1 1 calc R
H2S3 H 0.8043 0.1942 0.5380 0.272 Uiso 1 1 calc R
N2S N 0.9987(6) -0.0070(5) 0.0338(5) 0.155 Uiso 1 1 d D
C3S C 1.0358(6) 0.0370(5) 0.0620(6) 0.141(4) Uiso 1 1 d D
C4S C 1.0758(7) 0.1024(5) 0.0865(6) 0.150(4) Uiso 1 1 d D
H4S1 H 1.0676 0.1424 0.0539 0.225 Uiso 1 1 calc R
H4S2 H 1.1336 0.0928 0.0913 0.225 Uiso 1 1 calc R
H4S3 H 1.0534 0.1163 0.1308 0.225 Uiso 1 1 calc R

loop_
_atom_site_aniso_label
_atom_site_aniso_U_11
_atom_site_aniso_U_22
_atom_site_aniso_U_33
_atom_site_aniso_U_23
_atom_site_aniso_U_13
_atom_site_aniso_U_12
P1A 0.0718(10) 0.0755(11) 0.0525(9) -0.0070(9) 0.0099(9) -0.0027(9)
O1A 0.132(4) 0.078(3) 0.102(4) -0.005(3) 0.069(3) -0.008(3)
O2A 0.102(3) 0.124(4) 0.077(3) -0.056(3) -0.024(3) 0.039(3)
O3A 0.081(3) 0.086(3) 0.069(3) -0.008(3) -0.001(2) 0.015(2)
N1A 0.037(2) 0.065(3) 0.046(2) 0.005(2) -0.002(2) 0.000(2)
C1A 0.042(3) 0.055(3) 0.049(3) -0.006(3) -0.003(2) -0.006(2)
C2A 0.043(3) 0.079(4) 0.065(4) -0.005(3) -0.007(3) 0.006(3)
C3A 0.054(3) 0.076(4) 0.049(3) -0.007(3) 0.002(3) -0.005(3)
C4A 0.041(3) 0.052(3) 0.043(3) 0.001(3) 0.003(2) 0.002(2)
C5A 0.045(3) 0.057(3) 0.046(3) -0.001(3) -0.008(2) -0.006(3)
C6A 0.056(3) 0.073(4) 0.053(3) 0.003(3) -0.005(3) -0.009(3)
C7A 0.059(3) 0.057(3) 0.043(3) -0.004(3) -0.009(3) -0.014(3)
C8A 0.074(4) 0.056(4) 0.056(3) 0.003(3) 0.013(3) 0.002(3)
C9A 0.089(4) 0.067(4) 0.048(4) -0.011(3) 0.019(3) -0.009(3)
C10A 0.096(5) 0.059(4) 0.062(4) -0.006(4) 0.009(4) -0.001(4)
C11A 0.098(5) 0.056(4) 0.067(4) 0.004(3) 0.014(4) -0.002(4)
C12A 0.070(4) 0.062(4) 0.052(3) -0.002(3) 0.009(3) -0.007(3)
C13A 0.073(4) 0.080(4) 0.054(4) -0.007(3) 0.012(3) -0.012(4)
C14A 0.104(5) 0.079(5) 0.076(5) -0.005(4) 0.013(4) 0.009(4)
C15A 0.110(7) 0.121(7) 0.116(8) -0.029(6) 0.039(6) 0.014(6)
C16A 0.103(7) 0.132(8) 0.070(6) -0.026(6) 0.021(5) -0.022(6)
C17A 0.119(8) 0.187(11) 0.054(5) -0.010(6) 0.002(5) -0.026(8)
C18A 0.108(6) 0.161(9) 0.054(4) -0.013(5) 0.004(4) 0.017(6)
N1B 0.058(3) 0.049(3) 0.050(3) 0.010(2) -0.009(2) -0.001(2)
C1B 0.067(4) 0.050(3) 0.049(3) 0.009(3) -0.001(3) 0.006(3)
C2B 0.090(5) 0.070(5) 0.121(6) 0.034(5) -0.024(5) -0.012(4)
C3B 0.074(5) 0.093(5) 0.125(7) 0.045(5) -0.035(5) -0.004(4)
C4B 0.052(3) 0.059(4) 0.053(3) 0.004(3) -0.006(3) 0.007(3)
C5B 0.065(4) 0.057(3) 0.051(3) -0.001(3) 0.001(3) -0.007(3)
C6B 0.103(5) 0.057(4) 0.064(4) 0.011(3) -0.005(4) -0.014(4)
C7B 0.051(3) 0.068(4) 0.053(3) 0.003(3) 0.001(3) -0.010(3)
C8B 0.066(4) 0.088(5) 0.071(4) -0.015(4) -0.010(4) -0.015(4)
C9B 0.049(4) 0.124(6) 0.081(5) -0.018(5) 0.000(3) 0.003(4)
C10B 0.059(4) 0.103(5) 0.066(4) -0.013(4) 0.007(3) 0.008(4)
C11B 0.077(4) 0.078(4) 0.046(3) -0.008(3) 0.005(3) -0.002(4)
C12B 0.078(4) 0.066(4) 0.055(4) -0.006(3) 0.003(3) 0.005(3)
P1C 0.0650(9) 0.0533(9) 0.0520(9) -0.0021(8) -0.0127(8) 0.0085(8)
O1C 0.069(2) 0.054(2) 0.078(3) 0.012(2) -0.019(2) -0.002(2)
O2C 0.066(2) 0.067(3) 0.051(2) -0.011(2) -0.006(2) 0.0171(19)
O3C 0.070(3) 0.085(3) 0.056(2) 0.001(2) -0.003(2) 0.016(2)
N1C 0.061(3) 0.042(2) 0.046(3) 0.003(2) -0.004(2) -0.005(2)
C1C 0.052(3) 0.041(3) 0.054(3) -0.006(3) 0.002(3) -0.009(2)
C2C 0.130(6) 0.035(3) 0.067(4) -0.003(3) -0.004(4) -0.009(4)
C3C 0.141(7) 0.035(3) 0.070(4) 0.004(3) -0.002(4) -0.015(4)
C4C 0.064(3) 0.041(3) 0.050(3) 0.005(3) 0.001(3) -0.002(3)
C5C 0.056(3) 0.051(3) 0.042(3) -0.006(3) -0.002(3) -0.002(3)
C6C 0.068(4) 0.061(4) 0.052(3) -0.014(3) -0.001(3) -0.006(3)
C7C 0.041(3) 0.046(3) 0.052(3) -0.008(3) -0.002(2) -0.003(2)
C8C 0.050(3) 0.052(3) 0.058(3) 0.001(3) -0.003(3) 0.001(3)
C9C 0.055(3) 0.066(4) 0.063(4) -0.005(3) -0.015(3) 0.005(3)
C10C 0.066(4) 0.075(5) 0.085(5) 0.006(4) -0.003(4) 0.014(3)
C11C 0.055(4) 0.088(5) 0.085(5) 0.007(4) 0.009(3) 0.008(4)
C12C 0.054(4) 0.077(4) 0.071(4) 0.012(4) 0.003(3) -0.006(3)
C13C 0.071(4) 0.047(3) 0.052(3) 0.000(3) -0.020(3) -0.003(3)
C14C 0.080(4) 0.078(4) 0.086(5) 0.020(4) -0.017(4) -0.004(4)
C15C 0.112(7) 0.078(5) 0.100(6) 0.033(5) -0.045(5) -0.027(5)
C16C 0.140(8) 0.055(4) 0.110(7) 0.019(5) -0.045(6) 0.011(5)
C17C 0.100(6) 0.092(6) 0.114(7) -0.012(6) -0.037(5) 0.049(5)
C18C 0.083(5) 0.052(4) 0.068(4) -0.006(3) -0.018(4) 0.019(3)
N1D 0.049(2) 0.044(2) 0.043(2) -0.011(2) 0.002(2) -0.003(2)
C1D 0.043(3) 0.048(3) 0.042(3) 0.001(3) 0.004(2) 0.000(2)
C2D 0.057(4) 0.076(4) 0.065(4) -0.022(3) 0.027(3) -0.007(3)
C3D 0.080(4) 0.058(4) 0.070(4) -0.022(3) 0.017(4) -0.003(3)
C4D 0.055(3) 0.038(3) 0.043(3) -0.005(2) -0.002(3) 0.002(2)
C5D 0.048(3) 0.049(3) 0.044(3) -0.002(2) 0.000(2) -0.004(3)
C6D 0.054(3) 0.077(4) 0.053(3) 0.004(3) 0.009(3) -0.017(3)
C7D 0.051(3) 0.033(3) 0.040(3) 0.006(2) 0.002(2) -0.002(2)
C8D 0.061(3) 0.048(3) 0.048(3) 0.002(3) -0.012(3) -0.006(3)
C9D 0.082(4) 0.044(3) 0.053(4) -0.007(3) -0.015(3) 0.003(3)
C10D 0.070(4) 0.046(3) 0.051(3) 0.003(3) 0.006(3) 0.009(3)
C11D 0.059(3) 0.044(3) 0.044(3) 0.004(3) -0.004(3) 0.005(3)
C12D 0.053(3) 0.044(3) 0.044(3) -0.004(2) 0.000(2) -0.003(2)

loop_
_atom_type_symbol
_atom_type_description
_atom_type_scat_dispersion_real
_atom_type_scat_dispersion_imag
_atom_type_scat_source
C C 0.0033 0.0016 'International Tables Vol C Tables 4.2.6.8 and 6.1.1.4'
H H 0.0000 0.0000 'International Tables Vol C Tables 4.2.6.8 and 6.1.1.4'
N N 0.0061 0.0033 'International Tables Vol C Tables 4.2.6.8 and 6.1.1.4'
O O 0.0106 0.0060 'International Tables Vol C Tables 4.2.6.8 and 6.1.1.4'
P P 0.1023 0.0942 'International Tables Vol C Tables 4.2.6.8 and 6.1.1.4'

loop_
_geom_angle_atom_site_label_1
_geom_angle_atom_site_label_2
_geom_angle_atom_site_label_3
_geom_angle
O3A P1A O2A 115.7(3)
O3A P1A O1A 114.4(3)
O2A P1A O1A 103.6(3)
O3A P1A C13A 116.5(3)
O2A P1A C13A 103.7(3)
O1A P1A C13A 101.0(3)
C9A O1A P1A 128.1(4)
C11B O2A P1A 132.5(4)
C1A N1A C4A 110.8(4)
C1A N1A H1A 124.6
C4A N1A H1A 124.6
C2A C1A N1A 106.4(5)
C2A C1A C5A 131.6(5)
N1A C1A C5A 122.1(4)
C1A C2A C3A 108.5(5)
C1A C2A H2A 125.7
C3A C2A H2A 125.7
C4A C3A C2A 107.5(5)
C4A C3A H3A 126.2
C2A C3A H3A 126.2
C3A C4A N1A 106.7(5)
C3A C4A C5D 132.0(5)
N1A C4A C5D 121.3(4)
C4B C5A C1A 111.0(5)
C4B C5A C7A 110.6(4)
C1A C5A C7A 110.5(5)
C4B C5A C6A 109.6(4)
C1A C5A C6A 107.8(4)
C7A C5A C6A 107.2(4)
C5A C6A H6A1 109.5
C5A C6A H6A2 109.5
H6A1 C6A H6A2 109.5
C5A C6A H6A3 109.5
H6A1 C6A H6A3 109.5
H6A2 C6A H6A3 109.5
C8A C7A C12A 117.4(6)
C8A C7A C5A 119.4(5)
C12A C7A C5A 123.1(5)
C9A C8A C7A 120.8(6)
C9A C8A H8A 119.6
C7A C8A H8A 119.6
C8A C9A C10A 121.7(6)
C8A C9A O1A 122.6(6)
C10A C9A O1A 115.5(6)
C11A C10A C9A 116.7(6)
C11A C10A H10A 121.7
C9A C10A H10A 121.7
C10A C11A C12A 123.6(7)
C10A C11A H11A 118.2
C12A C11A H11A 118.2
C11A C12A C7A 119.8(6)
C11A C12A H12A 120.1
C7A C12A H12A 120.1
C14A C13A C18A 119.2(7)
C14A C13A P1A 122.3(5)
C18A C13A P1A 118.5(6)
C13A C14A C15A 120.3(8)
C13A C14A H14A 119.8
C15A C14A H14A 119.8
C16A C15A C14A 119.8(9)
C16A C15A H15A 120.1
C14A C15A H15A 120.1
C17A C16A C15A 119.8(9)
C17A C16A H16A 120.1
C15A C16A H16A 120.1
C16A C17A C18A 123.7(9)
C16A C17A H17A 118.1
C18A C17A H17A 118.1
C13A C18A C17A 117.2(9)
C13A C18A H18A 121.4
C17A C18A H18A 121.4
C1B N1B C4B 112.2(5)
C1B N1B H1B 123.9
C4B N1B H1B 123.9
C2B C1B N1B 106.5(6)
C2B C1B C5B 131.0(6)
N1B C1B C5B 122.4(5)
C1B C2B C3B 108.3(6)
C1B C2B H2B 125.9
C3B C2B H2B 125.9
C4B C3B C2B 108.7(6)
C4B C3B H3B 125.7
C2B C3B H3B 125.7
C3B C4B N1B 104.3(5)
C3B C4B C5A 131.7(5)
N1B C4B C5A 123.9(5)
C1B C5B C6B 109.8(5)
C1B C5B C4C 109.5(5)
C6B C5B C4C 109.6(5)
C1B C5B C7B 110.0(4)
C6B C5B C7B 107.3(5)
C4C C5B C7B 110.7(5)
C5B C6B H6B1 109.5
C5B C6B H6B2 109.5
H6B1 C6B H6B2 109.5
C5B C6B H6B3 109.5
H6B1 C6B H6B3 109.5
H6B2 C6B H6B3 109.5
C8B C7B C12B 119.2(6)
C8B C7B C5B 122.2(6)
C12B C7B C5B 118.4(5)
C7B C8B C9B 120.9(6)
C7B C8B H8B 119.6
C9B C8B H8B 119.6
C10B C9B C8B 120.1(6)
C10B C9B H9B 120.0
C8B C9B H9B 120.0
C11B C10B C9B 118.6(6)
C11B C10B H10B 120.7
C9B C10B H10B 120.7
C10B C11B C12B 123.2(6)
C10B C11B O2A 115.1(6)
C12B C11B O2A 121.6(6)
C11B C12B C7B 117.9(6)
C11B C12B H12B 121.0
C7B C12B H12B 121.0
O3C P1C O1C 116.1(2)
O3C P1C O2C 114.7(2)
O1C P1C O2C 101.5(2)
O3C P1C C13C 115.5(3)
O1C P1C C13C 102.0(3)
O2C P1C C13C 105.2(2)
C9C O1C P1C 125.8(3)
C11D O2C P1C 128.0(3)
C4C N1C C1C 110.0(4)
C4C N1C H1C 125.0
C1C N1C H1C 125.0
C2C C1C N1C 107.2(5)
C2C C1C C5C 130.3(5)
N1C C1C C5C 122.4(4)
C1C C2C C3C 107.8(5)
C1C C2C H2C 126.1
C3C C2C H2C 126.1
C4C C3C C2C 108.0(5)
C4C C3C H3C 126.0
C2C C3C H3C 126.0
C3C C4C N1C 106.9(5)
C3C C4C C5B 130.0(5)
N1C C4C C5B 123.1(5)
C4D C5C C1C 110.9(4)
C4D C5C C7C 110.9(4)
C1C C5C C7C 113.0(4)
C4D C5C C6C 108.2(4)
C1C C5C C6C 107.2(4)
C7C C5C C6C 106.4(4)
C5C C6C H6C1 109.5
C5C C6C H6C2 109.5
H6C1 C6C H6C2 109.5
C5C C6C H6C3 109.5
H6C1 C6C H6C3 109.5
H6C2 C6C H6C3 109.5
C8C C7C C12C 118.5(5)
C8C C7C C5C 120.7(5)
C12C C7C C5C 120.6(5)
C9C C8C C7C 120.3(5)
C9C C8C H8C 119.8
C7C C8C H8C 119.8
C8C C9C C10C 121.4(6)
C8C C9C O1C 122.3(5)
C10C C9C O1C 116.3(5)
C11C C10C C9C 119.3(6)
C11C C10C H10C 120.3
C9C C10C H10C 120.3
C10C C11C C12C 120.5(6)
C10C C11C H11C 119.8
C12C C11C H11C 119.8
C11C C12C C7C 120.1(6)
C11C C12C H12C 120.0
C7C C12C H12C 120.0
C14C C13C C18C 120.7(6)
C14C C13C P1C 117.6(5)
C18C C13C P1C 121.7(5)
C13C C14C C15C 119.9(7)
C13C C14C H14C 120.0
C15C C14C H14C 120.0
C16C C15C C14C 118.7(8)
C16C C15C H15C 120.7
C14C C15C H15C 120.7
C15C C16C C17C 122.1(8)
C15C C16C H16C 119.0
C17C C16C H16C 119.0
C16C C17C C18C 120.5(8)
C16C C17C H17C 119.7
C18C C17C H17C 119.7
C13C C18C C17C 118.1(7)
C13C C18C H18C 120.9
C17C C18C H18C 120.9
C1D N1D C4D 110.4(4)
C1D N1D H1D 124.8
C4D N1D H1D 124.8
C2D C1D N1D 105.8(5)
C2D C1D C5D 132.5(5)
N1D C1D C5D 121.5(4)
C1D C2D C3D 110.0(5)
C1D C2D H2D 125.0
C3D C2D H2D 125.0
C4D C3D C2D 106.6(5)
C4D C3D H3D 126.7
C2D C3D H3D 126.7
C3D C4D N1D 107.1(5)
C3D C4D C5C 131.3(5)
N1D C4D C5C 121.5(4)
C1D C5D C4A 110.0(4)
C1D C5D C7D 110.9(4)
C4A C5D C7D 110.5(4)
C1D C5D C6D 109.3(4)
C4A C5D C6D 107.8(4)
C7D C5D C6D 108.3(4)
C5D C6D H6D1 109.5
C5D C6D H6D2 109.5
H6D1 C6D H6D2 109.5
C5D C6D H6D3 109.5
H6D1 C6D H6D3 109.5
H6D2 C6D H6D3 109.5
C8D C7D C12D 116.9(5)
C8D C7D C5D 122.6(5)
C12D C7D C5D 120.4(4)
C9D C8D C7D 122.0(5)
C9D C8D H8D 119.0
C7D C8D H8D 119.0
C8D C9D C10D 121.1(5)
C8D C9D H9D 119.5
C10D C9D H9D 119.5
C9D C10D C11D 118.1(5)
C9D C10D H10D 120.9
C11D C10D H10D 120.9
C12D C11D C10D 120.9(5)
C12D C11D O2C 122.3(5)
C10D C11D O2C 116.7(5)
C11D C12D C7D 120.9(5)
C11D C12D H12D 119.5
C7D C12D H12D 119.5
N1S C1S C2S 177.7(9)
C1S C2S H2S1 109.5
C1S C2S H2S2 109.5
H2S1 C2S H2S2 109.5
C1S C2S H2S3 109.5
H2S1 C2S H2S3 109.5
H2S2 C2S H2S3 109.5
N2S C3S C4S 168.0(13)
C3S C4S H4S1 109.5
C3S C4S H4S2 109.5
H4S1 C4S H4S2 109.5
C3S C4S H4S3 109.5
H4S1 C4S H4S3 109.5
H4S2 C4S H4S3 109.5

loop_
_geom_bond_atom_site_label_1
_geom_bond_atom_site_label_2
_geom_bond_distance
P1A O3A 1.443(5)
P1A O2A 1.570(5)
P1A O1A 1.577(5)
P1A C13A 1.763(6)
O1A C9A 1.397(7)
O2A C11B 1.392(7)
N1A C1A 1.361(6)
N1A C4A 1.366(6)
N1A H1A 0.8600
C1A C2A 1.358(7)
C1A C5A 1.527(7)
C2A C3A 1.403(8)
C2A H2A 0.9300
C3A C4A 1.361(7)
C3A H3A 0.9300
C4A C5D 1.518(7)
C5A C4B 1.480(8)
C5A C7A 1.539(8)
C5A C6A 1.550(7)
C6A H6A1 0.9600
C6A H6A2 0.9600
C6A H6A3 0.9600
C7A C8A 1.383(8)
C7A C12A 1.401(8)
C8A C9A 1.366(8)
C8A H8A 0.9300
C9A C10A 1.391(9)
C10A C11A 1.348(9)
C10A H10A 0.9300
C11A C12A 1.362(9)
C11A H11A 0.9300
C12A H12A 0.9300
C13A C14A 1.366(10)
C13A C18A 1.390(10)
C14A C15A 1.385(10)
C14A H14A 0.9300
C15A C16A 1.385(12)
C15A H15A 0.9300
C16A C17A 1.269(12)
C16A H16A 0.9300
C17A C18A 1.417(12)
C17A H17A 0.9300
C18A H18A 0.9300
N1B C1B 1.351(7)
N1B C4B 1.388(7)
N1B H1B 0.8600
C1B C2B 1.318(8)
C1B C5B 1.512(8)
C2B C3B 1.431(10)
C2B H2B 0.9300
C3B C4B 1.336(8)
C3B H3B 0.9300
C5B C6B 1.527(8)
C5B C4C 1.537(8)
C5B C7B 1.566(8)
C6B H6B1 0.9600
C6B H6B2 0.9600
C6B H6B3 0.9600
C7B C8B 1.363(8)
C7B C12B 1.399(8)
C8B C9B 1.398(9)
C8B H8B 0.9300
C9B C10B 1.373(9)
C9B H9B 0.9300
C10B C11B 1.344(9)
C10B H10B 0.9300
C11B C12B 1.391(8)
C12B H12B 0.9300
P1C O3C 1.447(4)
P1C O1C 1.570(4)
P1C O2C 1.600(4)
P1C C13C 1.782(6)
O1C C9C 1.419(7)
O2C C11D 1.417(6)
N1C C4C 1.360(6)
N1C C1C 1.385(6)
N1C H1C 0.8600
C1C C2C 1.319(7)
C1C C5C 1.519(7)
C2C C3C 1.431(9)
C2C H2C 0.9300
C3C C4C 1.339(8)
C3C H3C 0.9300
C5C C4D 1.516(7)
C5C C7C 1.552(7)
C5C C6C 1.559(7)
C6C H6C1 0.9600
C6C H6C2 0.9600
C6C H6C3 0.9600
C7C C8C 1.374(7)
C7C C12C 1.399(8)
C8C C9C 1.371(8)
C8C H8C 0.9300
C9C C10C 1.374(8)
C10C C11C 1.354(9)
C10C H10C 0.9300
C11C C12C 1.392(8)
C11C H11C 0.9300
C12C H12C 0.9300
C13C C14C 1.372(9)
C13C C18C 1.385(9)
C14C C15C 1.444(10)
C14C H14C 0.9300
C15C C16C 1.342(12)
C15C H15C 0.9300
C16C C17C 1.361(12)
C16C H16C 0.9300
C17C C18C 1.427(9)
C17C H17C 0.9300
C18C H18C 0.9300
N1D C1D 1.373(6)
N1D C4D 1.391(6)
N1D H1D 0.8600
C1D C2D 1.339(7)
C1D C5D 1.517(7)
C2D C3D 1.426(8)
C2D H2D 0.9300
C3D C4D 1.345(7)
C3D H3D 0.9300
C5D C7D 1.525(7)
C5D C6D 1.529(7)
C6D H6D1 0.9600
C6D H6D2 0.9600
C6D H6D3 0.9600
C7D C8D 1.385(7)
C7D C12D 1.389(7)
C8D C9D 1.359(8)
C8D H8D 0.9300
C9D C10D 1.372(8)
C9D H9D 0.9300
C10D C11D 1.380(7)
C10D H10D 0.9300
C11D C12D 1.377(7)
C12D H12D 0.9300
N1S C1S 1.1195(10)
C1S C2S 1.450(13)
C2S H2S1 0.9600
C2S H2S2 0.9600
C2S H2S3 0.9600
N2S C3S 1.1303(10)
C3S C4S 1.4200(10)
C4S H4S1 0.9600
C4S H4S2 0.9600
C4S H4S3 0.9600
